data_7105376
loop_
_publ_author_name
'Conrad, Eamonn'
'Burford, Neil'
'Werner-Zwanziger, Ulrike'
'McDonald, Robert'
'Ferguson, Michael J'

_publ_section_title
;
 Phosphinopnictinophosphonium frameworks.
;
_journal_issue 14
_journal_name_full 'Chemical communications (Cambridge, England)'
_journal_page_first 2465
_journal_page_last 2467
_journal_paper_doi 10.1039/b924918d
_journal_volume 46
_journal_year 2010
_chemical_formula_sum 'C24 H44 Al2 Cl9 P4 Sb'
_chemical_formula_weight 951.23
_chemical_name_systematic
;
?
;
_space_group_IT_number 14
_symmetry_cell_setting monoclinic
_symmetry_space_group_name_Hall '-P 2yn'
_symmetry_space_group_name_H-M 'P 1 21/n 1'
_atom_sites_solution_hydrogens geom
_atom_sites_solution_primary direct
_atom_sites_solution_secondary difmap
_audit_creation_method SHELXL-97
_cell_angle_alpha 90.00
_cell_angle_beta 91.0720(10)
_cell_angle_gamma 90.00
_cell_formula_units_Z 4
_cell_length_a 11.9912(5)
_cell_length_b 21.7620(9)
_cell_length_c 15.6538(7)
_cell_measurement_reflns_used 9009
_cell_measurement_temperature 173(2)
_cell_measurement_theta_max 27.13
_cell_measurement_theta_min 2.28
_cell_volume 4084.2(3)
_computing_cell_refinement 'Bruker SAINT'
_computing_data_collection 'Bruker APEX2'
_computing_data_reduction 'Bruker SAINT'
_computing_molecular_graphics 'Bruker SHELXTL'
_computing_publication_material 'Bruker SHELXTL'
_computing_structure_refinement 'SHELXL-97 (Sheldrick, 2008)'
_computing_structure_solution 'SHELXS-97 (Sheldrick, 2008)'
_diffrn_ambient_temperature 173(2)
_diffrn_measured_fraction_theta_full 0.999
_diffrn_measured_fraction_theta_max 0.999
_diffrn_measurement_device_type 'Bruker APEX-II CCD'
_diffrn_measurement_method '\w scans'
_diffrn_radiation_monochromator graphite
_diffrn_radiation_source 'fine-focus sealed tube'
_diffrn_radiation_type MoK\a
_diffrn_radiation_wavelength 0.71073
_diffrn_reflns_av_R_equivalents 0.0205
_diffrn_reflns_av_sigmaI/netI 0.0163
_diffrn_reflns_limit_h_max 15
_diffrn_reflns_limit_h_min -15
_diffrn_reflns_limit_k_max 27
_diffrn_reflns_limit_k_min -27
_diffrn_reflns_limit_l_max 20
_diffrn_reflns_limit_l_min -20
_diffrn_reflns_number 34739
_diffrn_reflns_theta_full 27.14
_diffrn_reflns_theta_max 27.14
_diffrn_reflns_theta_min 1.60
_exptl_absorpt_coefficient_mu 1.481
_exptl_absorpt_correction_T_max 0.7600
_exptl_absorpt_correction_T_min 0.4920
_exptl_absorpt_correction_type multi-scan
_exptl_absorpt_process_details 'SADABS (Sheldrick, 2008)'
_exptl_crystal_colour yellow
_exptl_crystal_density_diffrn 1.547
_exptl_crystal_density_method 'not measured'
_exptl_crystal_description fragment
_exptl_crystal_F_000 1912
_exptl_crystal_size_max 0.56
_exptl_crystal_size_mid 0.27
_exptl_crystal_size_min 0.20
_refine_diff_density_max 0.796
_refine_diff_density_min -0.578
_refine_diff_density_rms 0.075
_refine_ls_extinction_method none
_refine_ls_goodness_of_fit_ref 1.079
_refine_ls_hydrogen_treatment constr
_refine_ls_matrix_type full
_refine_ls_number_parameters 442
_refine_ls_number_reflns 9046
_refine_ls_number_restraints 0
_refine_ls_restrained_S_all 1.079
_refine_ls_R_factor_all 0.0418
_refine_ls_R_factor_gt 0.0332
_refine_ls_shift/su_max 0.006
_refine_ls_shift/su_mean 0.000
_refine_ls_structure_factor_coef Fsqd
_refine_ls_weighting_details 'calc w=1/[\s^2^(Fo^2^)+(0.0373P)^2^+5.2046P] where P=(Fo^2^+2Fc^2^)/3'
_refine_ls_weighting_scheme calc
_refine_ls_wR_factor_gt 0.0820
_refine_ls_wR_factor_ref 0.0882
_reflns_number_gt 7749
_reflns_number_total 9046
_reflns_threshold_expression I>2\s(I)
_cod_data_source_file b924918d.txt
_cod_data_source_block dal09c6
_cod_depositor_comments
;
The following automatic conversions were performed:
'_symmetry_cell_setting' value 'Monoclinic' changed to 'monoclinic'
according to '/home/saulius/struct/CIF-dictionaries/cif_core.dic'
dictionary named 'cif_core.dic' version 2.4.1 from 2010-06-29.

Automatic conversion script
Id: cif_fix_enum 1527 2010-12-29 10:47:43Z saulius 
;
_cod_original_sg_symbol_H-M P2(1)/n
_cod_database_code 7105376

loop_
_symmetry_equiv_pos_as_xyz
'x, y, z'
'-x+1/2, y+1/2, -z+1/2'
'-x, -y, -z'
'x-1/2, -y-1/2, z-1/2'

loop_
_atom_site_label
_atom_site_type_symbol
_atom_site_fract_x
_atom_site_fract_y
_atom_site_fract_z
_atom_site_U_iso_or_equiv
_atom_site_adp_type
_atom_site_occupancy
_atom_site_symmetry_multiplicity
_atom_site_calc_flag
_atom_site_refinement_flags
_atom_site_disorder_assembly
_atom_site_disorder_group
Sb Sb 0.144762(15) 0.717228(9) 1.202288(11) 0.03405(6) Uani 1 1 d . . .
Cl1 Cl 0.22824(7) 0.80675(4) 1.25606(5) 0.05032(19) Uani 1 1 d . . .
Cl2 Cl -0.03617(6) 0.75633(5) 1.19191(5) 0.0527(2) Uani 1 1 d . . .
P1 P 0.20018(6) 0.75134(3) 1.04844(4) 0.03013(14) Uani 1 1 d . . .
P2 P 0.36441(6) 0.71327(4) 1.02006(5) 0.03731(17) Uani 1 1 d . A .
P3 P 0.26699(6) 0.62706(4) 1.00354(5) 0.04032(18) Uani 1 1 d . . .
P4 P 0.13431(5) 0.68868(3) 0.94973(4) 0.02962(14) Uani 1 1 d . A .
C11 C 0.1939(3) 0.83414(13) 1.02690(19) 0.0401(6) Uani 1 1 d . . .
H11A H 0.2345 0.8554 1.0748 0.048 Uiso 1 1 calc R . .
C12 C 0.2530(5) 0.85024(19) 0.9453(3) 0.0818(15) Uani 1 1 d . . .
H12A H 0.2146 0.8301 0.8962 0.098 Uiso 1 1 calc R . .
H12B H 0.3306 0.8348 0.9484 0.098 Uiso 1 1 calc R . .
C13 C 0.2537(5) 0.9203(2) 0.9317(4) 0.0886(16) Uani 1 1 d . . .
H13A H 0.2983 0.9401 0.9780 0.106 Uiso 1 1 calc R . .
H13B H 0.2892 0.9300 0.8767 0.106 Uiso 1 1 calc R . .
C14 C 0.1389(4) 0.94536(19) 0.9313(3) 0.0747(12) Uani 1 1 d . . .
H14A H 0.0966 0.9290 0.8814 0.090 Uiso 1 1 calc R . .
H14B H 0.1417 0.9907 0.9260 0.090 Uiso 1 1 calc R . .
C15 C 0.0801(5) 0.9284(2) 1.0119(5) 0.123(3) Uani 1 1 d . . .
H15A H 0.0025 0.9440 1.0090 0.147 Uiso 1 1 calc R . .
H15B H 0.1183 0.9481 1.0613 0.147 Uiso 1 1 calc R . .
C16 C 0.0784(4) 0.8576(2) 1.0252(4) 0.099(2) Uani 1 1 d . . .
H16A H 0.0419 0.8477 1.0796 0.119 Uiso 1 1 calc R . .
H16B H 0.0354 0.8379 0.9781 0.119 Uiso 1 1 calc R . .
C21 C 0.4388(2) 0.70975(14) 1.12546(17) 0.0362(6) Uani 1 1 d . . .
H21A H 0.3851 0.6983 1.1709 0.043 Uiso 1 1 calc R A .
C22 C 0.4861(3) 0.77378(15) 1.14349(19) 0.0405(6) Uani 1 1 d . A .
H22A H 0.4241 0.8033 1.1502 0.049 Uiso 1 1 calc R . .
H22B H 0.5311 0.7873 1.0946 0.049 Uiso 1 1 calc R . .
C23 C 0.5593(3) 0.77332(16) 1.2251(2) 0.0462(7) Uani 1 1 d . . .
H23A H 0.5919 0.8146 1.2344 0.055 Uiso 1 1 calc R A .
H23B H 0.5127 0.7635 1.2749 0.055 Uiso 1 1 calc R . .
C24 C 0.6518(3) 0.72652(16) 1.2186(2) 0.0466(8) Uani 1 1 d . A .
H24A H 0.6962 0.7261 1.2725 0.056 Uiso 1 1 calc R . .
H24B H 0.7019 0.7383 1.1718 0.056 Uiso 1 1 calc R . .
C25 C 0.6051(3) 0.66282(16) 1.2015(2) 0.0492(8) Uani 1 1 d . . .
H25A H 0.5612 0.6494 1.2511 0.059 Uiso 1 1 calc R A .
H25B H 0.6675 0.6335 1.1948 0.059 Uiso 1 1 calc R . .
C26 C 0.5309(2) 0.66157(16) 1.1210(2) 0.0443(7) Uani 1 1 d . A .
H26A H 0.5769 0.6695 1.0703 0.053 Uiso 1 1 calc R . .
H26B H 0.4970 0.6203 1.1145 0.053 Uiso 1 1 calc R . .
C31A C 0.3359(5) 0.6085(3) 0.8940(4) 0.0303(12) Uani 0.50 1 d P A 1
H31A H 0.3301 0.6457 0.8566 0.036 Uiso 0.50 1 calc PR A 1
C32A C 0.4576(5) 0.5922(4) 0.9061(5) 0.0539(18) Uani 0.50 1 d P A 1
H32A H 0.4648 0.5593 0.9495 0.065 Uiso 0.50 1 calc PR A 1
H32B H 0.4987 0.6286 0.9278 0.065 Uiso 0.50 1 calc PR A 1
C33A C 0.5096(7) 0.5707(5) 0.8238(7) 0.068(3) Uani 0.50 1 d P A 1
H33A H 0.5875 0.5577 0.8355 0.082 Uiso 0.50 1 calc PR A 1
H33B H 0.5109 0.6051 0.7825 0.082 Uiso 0.50 1 calc PR A 1
C34A C 0.4437(7) 0.5167(4) 0.7847(6) 0.058(2) Uani 0.50 1 d P A 1
H34A H 0.4766 0.5049 0.7295 0.070 Uiso 0.50 1 calc PR A 1
H34B H 0.4484 0.4808 0.8235 0.070 Uiso 0.50 1 calc PR A 1
C35A C 0.3240(6) 0.5343(4) 0.7708(5) 0.055(2) Uani 0.50 1 d P A 1
H35A H 0.2821 0.4984 0.7484 0.066 Uiso 0.50 1 calc PR A 1
H35B H 0.3193 0.5673 0.7272 0.066 Uiso 0.50 1 calc PR A 1
C36A C 0.2694(5) 0.5567(3) 0.8527(4) 0.0462(15) Uani 0.50 1 d P A 1
H36A H 0.1929 0.5713 0.8391 0.055 Uiso 0.50 1 calc PR A 1
H36B H 0.2638 0.5221 0.8934 0.055 Uiso 0.50 1 calc PR A 1
C31B C 0.3205(6) 0.5806(4) 0.9171(5) 0.0416(15) Uani 0.50 1 d P A 2
H31B H 0.2688 0.5449 0.9086 0.050 Uiso 0.50 1 calc PR A 2
C32B C 0.4337(7) 0.5554(4) 0.9426(5) 0.0564(19) Uani 0.50 1 d P A 2
H32C H 0.4273 0.5314 0.9960 0.068 Uiso 0.50 1 calc PR A 2
H32D H 0.4856 0.5900 0.9540 0.068 Uiso 0.50 1 calc PR A 2
C33B C 0.4815(7) 0.5142(4) 0.8726(6) 0.075(3) Uani 0.50 1 d P A 2
H33C H 0.5572 0.5004 0.8900 0.090 Uiso 0.50 1 calc PR A 2
H33D H 0.4338 0.4774 0.8652 0.090 Uiso 0.50 1 calc PR A 2
C34B C 0.4869(10) 0.5480(6) 0.7905(7) 0.072(3) Uani 0.50 1 d P A 2
H34C H 0.5153 0.5203 0.7458 0.086 Uiso 0.50 1 calc PR A 2
H34D H 0.5398 0.5828 0.7967 0.086 Uiso 0.50 1 calc PR A 2
C35B C 0.3741(10) 0.5723(6) 0.7630(5) 0.088(3) Uani 0.50 1 d P A 2
H35C H 0.3226 0.5375 0.7520 0.105 Uiso 0.50 1 calc PR A 2
H35D H 0.3809 0.5960 0.7095 0.105 Uiso 0.50 1 calc PR A 2
C36B C 0.3259(8) 0.6144(4) 0.8343(6) 0.076(3) Uani 0.50 1 d P A 2
H36C H 0.3739 0.6511 0.8416 0.091 Uiso 0.50 1 calc PR A 2
H36D H 0.2503 0.6284 0.8171 0.091 Uiso 0.50 1 calc PR A 2
C41 C 0.0038(2) 0.65581(12) 0.99299(17) 0.0294(5) Uani 1 1 d . . .
H41A H 0.0127 0.6503 1.0562 0.035 Uiso 1 1 calc R A .
C42 C -0.0160(2) 0.59284(13) 0.9509(2) 0.0381(6) Uani 1 1 d . A .
H42A H -0.0207 0.5977 0.8881 0.046 Uiso 1 1 calc R . .
H42B H 0.0474 0.5652 0.9647 0.046 Uiso 1 1 calc R . .
C43 C -0.1243(2) 0.56439(14) 0.9828(2) 0.0426(7) Uani 1 1 d . . .
H43A H -0.1379 0.5249 0.9531 0.051 Uiso 1 1 calc R A .
H43B H -0.1165 0.5558 1.0448 0.051 Uiso 1 1 calc R . .
C44 C -0.2232(2) 0.60678(15) 0.9672(2) 0.0453(7) Uani 1 1 d . A .
H44A H -0.2905 0.5886 0.9928 0.054 Uiso 1 1 calc R . .
H44B H -0.2372 0.6109 0.9050 0.054 Uiso 1 1 calc R . .
C45 C -0.2022(2) 0.67033(15) 1.0059(2) 0.0463(7) Uani 1 1 d . . .
H45A H -0.2654 0.6977 0.9907 0.056 Uiso 1 1 calc R A .
H45B H -0.1983 0.6668 1.0689 0.056 Uiso 1 1 calc R . .
C46 C -0.0944(2) 0.69859(13) 0.9744(2) 0.0366(6) Uani 1 1 d . A .
H46A H -0.0814 0.7385 1.0031 0.044 Uiso 1 1 calc R . .
H46B H -0.1008 0.7061 0.9121 0.044 Uiso 1 1 calc R . .
Cl3 Cl 0.26719(8) 0.64365(5) 0.55926(5) 0.0586(2) Uani 1 1 d . . .
Cl4 Cl 0.08481(7) 0.70507(4) 0.40258(5) 0.04969(19) Uani 1 1 d . . .
Cl5 Cl 0.33121(8) 0.63470(6) 0.34135(6) 0.0745(3) Uani 1 1 d . . .
Cl6 Cl 0.10977(10) 0.54929(4) 0.42909(6) 0.0668(3) Uani 1 1 d . B .
Cl7A Cl -0.0076(6) 0.58152(19) 0.2286(4) 0.1015(18) Uani 0.65 1 d P B 1
Cl8A Cl -0.0491(4) 0.4416(2) 0.3300(3) 0.0899(9) Uani 0.65 1 d P B 1
Cl9A Cl 0.2163(3) 0.47475(19) 0.2575(3) 0.1390(15) Uani 0.65 1 d P B 1
Cl7B Cl -0.0276(14) 0.5844(6) 0.2389(9) 0.128(4) Uani 0.35 1 d P B 2
Cl8B Cl -0.0010(10) 0.4359(5) 0.3085(6) 0.133(4) Uani 0.35 1 d P B 2
Cl9B Cl 0.2150(6) 0.5190(4) 0.2168(4) 0.147(3) Uani 0.35 1 d P B 2
Al1 Al 0.20596(8) 0.63774(5) 0.43369(6) 0.0422(2) Uani 1 1 d . . .
Al2 Al 0.06765(11) 0.51223(6) 0.29709(8) 0.0647(3) Uani 1 1 d . . .

loop_
_atom_site_aniso_label
_atom_site_aniso_U_11
_atom_site_aniso_U_22
_atom_site_aniso_U_33
_atom_site_aniso_U_23
_atom_site_aniso_U_13
_atom_site_aniso_U_12
Sb 0.03379(10) 0.04077(11) 0.02761(10) 0.00094(7) 0.00156(7) 0.00224(7)
Cl1 0.0553(5) 0.0574(5) 0.0382(4) -0.0121(3) -0.0015(3) -0.0083(4)
Cl2 0.0348(4) 0.0763(6) 0.0472(4) 0.0002(4) 0.0016(3) 0.0098(4)
P1 0.0316(3) 0.0334(3) 0.0253(3) 0.0004(3) -0.0010(2) -0.0020(3)
P2 0.0261(3) 0.0581(5) 0.0277(3) -0.0028(3) 0.0002(3) -0.0036(3)
P3 0.0321(4) 0.0441(4) 0.0444(4) -0.0118(3) -0.0087(3) 0.0104(3)
P4 0.0273(3) 0.0359(4) 0.0255(3) -0.0006(3) -0.0022(2) -0.0001(3)
C11 0.0509(17) 0.0333(14) 0.0359(15) -0.0014(12) -0.0036(12) -0.0065(12)
C12 0.112(4) 0.050(2) 0.085(3) 0.025(2) 0.048(3) 0.013(2)
C13 0.101(4) 0.056(3) 0.111(4) 0.033(3) 0.036(3) -0.001(2)
C14 0.095(3) 0.049(2) 0.080(3) 0.022(2) -0.009(2) 0.006(2)
C15 0.116(4) 0.056(3) 0.199(7) 0.059(4) 0.077(5) 0.040(3)
C16 0.065(3) 0.054(2) 0.180(6) 0.052(3) 0.035(3) 0.016(2)
C21 0.0277(13) 0.0531(17) 0.0276(13) -0.0008(12) -0.0008(10) -0.0016(12)
C22 0.0372(15) 0.0513(18) 0.0328(14) -0.0036(12) -0.0060(12) -0.0001(13)
C23 0.0469(17) 0.058(2) 0.0338(15) -0.0066(14) -0.0097(13) -0.0013(14)
C24 0.0343(15) 0.069(2) 0.0363(15) 0.0009(14) -0.0104(12) -0.0050(14)
C25 0.0385(16) 0.059(2) 0.0497(18) 0.0036(15) -0.0082(13) 0.0054(14)
C26 0.0323(14) 0.0534(18) 0.0471(17) -0.0083(14) -0.0040(12) 0.0010(13)
C31A 0.031(3) 0.034(4) 0.027(3) -0.007(3) 0.007(2) 0.000(3)
C32A 0.033(3) 0.073(5) 0.056(4) -0.031(4) -0.004(3) 0.004(3)
C33A 0.042(4) 0.086(7) 0.078(7) -0.051(6) 0.016(4) -0.005(4)
C34A 0.057(5) 0.058(5) 0.060(5) -0.027(4) 0.004(4) 0.003(4)
C35A 0.039(4) 0.071(5) 0.054(4) -0.030(4) 0.002(3) -0.010(3)
C36A 0.034(3) 0.058(4) 0.046(3) -0.022(3) 0.006(3) -0.011(3)
C31B 0.045(4) 0.034(4) 0.046(4) -0.006(3) 0.006(3) 0.006(3)
C32B 0.051(4) 0.064(5) 0.054(4) -0.006(4) 0.000(3) 0.031(4)
C33B 0.064(5) 0.079(6) 0.083(6) -0.021(5) 0.001(4) 0.038(5)
C34B 0.067(7) 0.085(9) 0.065(7) -0.020(6) 0.022(5) 0.019(6)
C35B 0.103(8) 0.123(9) 0.038(4) -0.016(5) 0.005(5) 0.052(7)
C36B 0.094(7) 0.085(6) 0.049(5) -0.014(4) -0.001(4) 0.054(5)
C41 0.0261(12) 0.0336(13) 0.0286(12) 0.0016(10) -0.0011(9) 0.0002(10)
C42 0.0341(14) 0.0316(14) 0.0486(17) -0.0030(12) -0.0005(12) 0.0026(11)
C43 0.0401(16) 0.0351(15) 0.0524(18) 0.0048(13) -0.0032(13) -0.0065(12)
C44 0.0307(14) 0.0488(18) 0.0562(19) 0.0059(15) -0.0012(13) -0.0072(13)
C45 0.0305(14) 0.0481(18) 0.060(2) 0.0025(15) 0.0065(13) 0.0051(13)
C46 0.0305(13) 0.0342(14) 0.0451(16) 0.0017(12) 0.0004(11) 0.0031(11)
Cl3 0.0608(5) 0.0738(6) 0.0408(4) 0.0034(4) -0.0090(4) -0.0130(4)
Cl4 0.0530(4) 0.0574(5) 0.0390(4) 0.0013(3) 0.0093(3) 0.0107(4)
Cl5 0.0544(5) 0.1147(9) 0.0550(5) 0.0225(5) 0.0202(4) 0.0250(5)
Cl6 0.1035(8) 0.0513(5) 0.0453(5) 0.0017(4) -0.0100(5) -0.0206(5)
Cl7A 0.162(4) 0.0643(16) 0.0752(19) 0.0339(14) -0.067(3) -0.0457(19)
Cl8A 0.135(3) 0.0618(14) 0.0729(19) -0.0069(12) 0.0104(14) -0.0483(16)
Cl9A 0.0830(16) 0.174(3) 0.161(3) -0.106(3) 0.0167(19) 0.025(2)
Cl7B 0.120(5) 0.159(8) 0.105(6) 0.015(5) -0.036(4) -0.054(5)
Cl8B 0.235(12) 0.070(3) 0.093(5) -0.010(3) -0.013(5) -0.066(6)
Cl9B 0.131(5) 0.204(7) 0.105(4) -0.093(5) 0.038(4) -0.021(5)
Al1 0.0434(5) 0.0492(5) 0.0340(4) 0.0032(4) 0.0031(4) -0.0010(4)
Al2 0.0723(8) 0.0673(7) 0.0544(7) -0.0197(6) -0.0023(6) -0.0056(6)

loop_
_atom_type_symbol
_atom_type_description
_atom_type_scat_dispersion_real
_atom_type_scat_dispersion_imag
_atom_type_scat_source
C C 0.0033 0.0016 'International Tables Vol C Tables 4.2.6.8 and 6.1.1.4'
H H 0.0000 0.0000 'International Tables Vol C Tables 4.2.6.8 and 6.1.1.4'
Al Al 0.0645 0.0514 'International Tables Vol C Tables 4.2.6.8 and 6.1.1.4'
P P 0.1023 0.0942 'International Tables Vol C Tables 4.2.6.8 and 6.1.1.4'
Cl Cl 0.1484 0.1585 'International Tables Vol C Tables 4.2.6.8 and 6.1.1.4'
Sb Sb -0.5866 1.5461 'International Tables Vol C Tables 4.2.6.8 and 6.1.1.4'

loop_
_geom_angle_atom_site_label_1
_geom_angle_atom_site_label_2
_geom_angle_atom_site_label_3
_geom_angle
_geom_angle_site_symmetry_1
_geom_angle_site_symmetry_3
_geom_angle_publ_flag
Cl2 Sb Cl1 96.45(3) . . ?
Cl2 Sb P1 94.83(3) . . ?
Cl1 Sb P1 88.89(3) . . ?
C11 P1 P2 111.61(11) . . ?
C11 P1 P4 117.87(10) . . ?
P2 P1 P4 86.29(4) . . ?
C11 P1 Sb 115.94(10) . . ?
P2 P1 Sb 108.91(3) . . ?
P4 P1 Sb 112.15(3) . . ?
C21 P2 P1 104.68(9) . . ?
C21 P2 P3 108.07(10) . . ?
P1 P2 P3 82.55(4) . . ?
C31B P3 P2 111.4(3) . . ?
C31A P3 P2 92.7(2) . . ?
C31B P3 P4 108.2(2) . . ?
C31A P3 P4 95.9(2) . . ?
P2 P3 P4 84.62(4) . . ?
C41 P4 P1 106.06(9) . . ?
C41 P4 P3 103.31(9) . . ?
P1 P4 P3 82.14(3) . . ?
C16 C11 C12 111.0(4) . . ?
C16 C11 P1 112.3(2) . . ?
C12 C11 P1 111.4(2) . . ?
C11 C12 C13 110.5(4) . . ?
C14 C13 C12 110.9(4) . . ?
C13 C14 C15 110.9(4) . . ?
C14 C15 C16 111.3(5) . . ?
C11 C16 C15 109.4(4) . . ?
C26 C21 C22 111.6(2) . . ?
C26 C21 P2 108.8(2) . . ?
C22 C21 P2 107.2(2) . . ?
C21 C22 C23 110.6(3) . . ?
C24 C23 C22 110.9(3) . . ?
C23 C24 C25 111.0(3) . . ?
C24 C25 C26 111.6(3) . . ?
C21 C26 C25 111.2(3) . . ?
C32A C31A C36A 112.2(6) . . ?
C32A C31A P3 111.2(5) . . ?
C36A C31A P3 107.4(4) . . ?
C31A C32A C33A 112.2(6) . . ?
C32A C33A C34A 111.0(8) . . ?
C35A C34A C33A 110.3(8) . . ?
C34A C35A C36A 112.6(6) . . ?
C31A C36A C35A 111.4(5) . . ?
C36B C31B C32B 110.8(7) . . ?
C36B C31B P3 113.2(5) . . ?
C32B C31B P3 109.4(5) . . ?
C31B C32B C33B 111.6(6) . . ?
C34B C33B C32B 110.6(8) . . ?
C33B C34B C35B 111.5(9) . . ?
C34B C35B C36B 110.1(8) . . ?
C31B C36B C35B 110.7(7) . . ?
C46 C41 C42 110.5(2) . . ?
C46 C41 P4 110.32(18) . . ?
C42 C41 P4 108.11(18) . . ?
C43 C42 C41 110.2(2) . . ?
C44 C43 C42 111.5(2) . . ?
C43 C44 C45 111.3(3) . . ?
C46 C45 C44 111.8(3) . . ?
C45 C46 C41 110.4(2) . . ?
Al1 Cl6 Al2 116.11(6) . . ?
Cl3 Al1 Cl5 113.91(6) . . ?
Cl3 Al1 Cl4 113.70(6) . . ?
Cl5 Al1 Cl4 111.08(5) . . ?
Cl3 Al1 Cl6 104.74(5) . . ?
Cl5 Al1 Cl6 108.90(6) . . ?
Cl4 Al1 Cl6 103.68(6) . . ?
Cl7A Al2 Cl9A 120.5(3) . . ?
Cl8B Al2 Cl7B 117.6(5) . . ?
Cl7A Al2 Cl8A 111.7(3) . . ?
Cl9A Al2 Cl8A 111.08(19) . . ?
Cl8B Al2 Cl9B 118.5(4) . . ?
Cl7B Al2 Cl9B 97.8(5) . . ?
Cl8B Al2 Cl6 108.7(3) . . ?
Cl7A Al2 Cl6 107.68(18) . . ?
Cl9A Al2 Cl6 103.59(12) . . ?
Cl7B Al2 Cl6 103.6(4) . . ?
Cl8A Al2 Cl6 99.83(13) . . ?
Cl9B Al2 Cl6 109.33(18) . . ?

loop_
_geom_bond_atom_site_label_1
_geom_bond_atom_site_label_2
_geom_bond_distance
_geom_bond_site_symmetry_2
_geom_bond_publ_flag
Sb Cl2 2.3333(8) . ?
Sb Cl1 2.3397(8) . ?
Sb P1 2.6178(7) . ?
P1 C11 1.834(3) . ?
P1 P2 2.1897(10) . ?
P1 P4 2.1966(10) . ?
P2 C21 1.862(3) . ?
P2 P3 2.2226(11) . ?
P3 C31B 1.816(7) . ?
P3 C31A 1.959(6) . ?
P3 P4 2.2336(10) . ?
P4 C41 1.860(3) . ?
C11 C16 1.476(5) . ?
C11 C12 1.513(5) . ?
C12 C13 1.540(6) . ?
C13 C14 1.481(7) . ?
C14 C15 1.503(7) . ?
C15 C16 1.553(6) . ?
C21 C26 1.525(4) . ?
C21 C22 1.529(4) . ?
C22 C23 1.537(4) . ?
C23 C24 1.511(5) . ?
C24 C25 1.517(5) . ?
C25 C26 1.530(4) . ?
C31A C32A 1.510(9) . ?
C31A C36A 1.518(8) . ?
C32A C33A 1.516(11) . ?
C33A C34A 1.536(11) . ?
C34A C35A 1.498(11) . ?
C35A C36A 1.530(9) . ?
C31B C36B 1.491(12) . ?
C31B C32B 1.512(10) . ?
C32B C33B 1.534(10) . ?
C33B C34B 1.484(15) . ?
C34B C35B 1.507(14) . ?
C35B C36B 1.563(11) . ?
C41 C46 1.524(4) . ?
C41 C42 1.537(4) . ?
C42 C43 1.531(4) . ?
C43 C44 1.519(4) . ?
C44 C45 1.529(5) . ?
C45 C46 1.522(4) . ?
Cl3 Al1 2.0894(12) . ?
Cl4 Al1 2.1138(13) . ?
Cl5 Al1 2.1050(13) . ?
Cl6 Al1 2.2444(13) . ?
Cl6 Al2 2.2662(14) . ?
Cl7A Al2 2.050(4) . ?
Cl8A Al2 2.148(4) . ?
Cl9A Al2 2.066(3) . ?
Cl7B Al2 2.136(13) . ?
Cl8B Al2 1.864(9) . ?
Cl9B Al2 2.192(7) . ?

loop_
_geom_torsion_atom_site_label_1
_geom_torsion_atom_site_label_2
_geom_torsion_atom_site_label_3
_geom_torsion_atom_site_label_4
_geom_torsion
_geom_torsion_site_symmetry_1
_geom_torsion_site_symmetry_2
_geom_torsion_site_symmetry_3
_geom_torsion_site_symmetry_4
_geom_torsion_publ_flag
Cl2 Sb P1 C11 60.39(12) . . . . ?
Cl1 Sb P1 C11 -35.99(11) . . . . ?
Cl2 Sb P1 P2 -172.77(4) . . . . ?
Cl1 Sb P1 P2 90.85(4) . . . . ?
Cl2 Sb P1 P4 -79.01(4) . . . . ?
Cl1 Sb P1 P4 -175.39(4) . . . . ?
C11 P1 P2 C21 98.13(14) . . . . ?
P4 P1 P2 C21 -143.30(10) . . . . ?
Sb P1 P2 C21 -31.14(11) . . . . ?
C11 P1 P2 P3 -155.06(11) . . . . ?
P4 P1 P2 P3 -36.49(4) . . . . ?
Sb P1 P2 P3 75.67(4) . . . . ?
C21 P2 P3 C31B -113.6(3) . . . . ?
P1 P2 P3 C31B 143.3(3) . . . . ?
C21 P2 P3 C31A -125.4(2) . . . . ?
P1 P2 P3 C31A 131.6(2) . . . . ?
C21 P2 P3 P4 138.96(10) . . . . ?
P1 P2 P3 P4 35.89(3) . . . . ?
C11 P1 P4 C41 -109.49(14) . . . . ?
P2 P1 P4 C41 137.97(9) . . . . ?
Sb P1 P4 C41 29.06(9) . . . . ?
C11 P1 P4 P3 148.85(12) . . . . ?
P2 P1 P4 P3 36.32(4) . . . . ?
Sb P1 P4 P3 -72.60(4) . . . . ?
C31B P3 P4 C41 108.7(3) . . . . ?
C31A P3 P4 C41 127.3(2) . . . . ?
P2 P3 P4 C41 -140.52(9) . . . . ?
C31B P3 P4 P1 -146.6(3) . . . . ?
C31A P3 P4 P1 -127.9(2) . . . . ?
P2 P3 P4 P1 -35.79(3) . . . . ?
P2 P1 C11 C16 166.0(3) . . . . ?
P4 P1 C11 C16 68.5(4) . . . . ?
Sb P1 C11 C16 -68.5(4) . . . . ?
P2 P1 C11 C12 40.9(3) . . . . ?
P4 P1 C11 C12 -56.6(3) . . . . ?
Sb P1 C11 C12 166.3(3) . . . . ?
C16 C11 C12 C13 58.1(6) . . . . ?
P1 C11 C12 C13 -176.1(4) . . . . ?
C11 C12 C13 C14 -56.3(6) . . . . ?
C12 C13 C14 C15 55.8(6) . . . . ?
C13 C14 C15 C16 -56.5(7) . . . . ?
C12 C11 C16 C15 -57.9(6) . . . . ?
P1 C11 C16 C15 176.8(4) . . . . ?
C14 C15 C16 C11 57.3(7) . . . . ?
P1 P2 C21 C26 156.92(19) . . . . ?
P3 P2 C21 C26 70.1(2) . . . . ?
P1 P2 C21 C22 -82.22(19) . . . . ?
P3 P2 C21 C22 -169.04(17) . . . . ?
C26 C21 C22 C23 -55.0(3) . . . . ?
P2 C21 C22 C23 -174.1(2) . . . . ?
C21 C22 C23 C24 56.6(4) . . . . ?
C22 C23 C24 C25 -57.2(4) . . . . ?
C23 C24 C25 C26 56.3(4) . . . . ?
C22 C21 C26 C25 54.0(3) . . . . ?
P2 C21 C26 C25 172.1(2) . . . . ?
C24 C25 C26 C21 -54.4(4) . . . . ?
P2 P3 C31A C32A 68.8(6) . . . . ?
P4 P3 C31A C32A 153.6(5) . . . . ?
P2 P3 C31A C36A -168.1(5) . . . . ?
P4 P3 C31A C36A -83.3(5) . . . . ?
C36A C31A C32A C33A 53.2(10) . . . . ?
P3 C31A C32A C33A 173.5(7) . . . . ?
C31A C32A C33A C34A -55.2(12) . . . . ?
C32A C33A C34A C35A 56.2(12) . . . . ?
C33A C34A C35A C36A -55.9(11) . . . . ?
C32A C31A C36A C35A -51.7(9) . . . . ?
P3 C31A C36A C35A -174.1(6) . . . . ?
C34A C35A C36A C31A 54.0(10) . . . . ?
P2 P3 C31B C36B -55.0(7) . . . . ?
P4 P3 C31B C36B 36.3(7) . . . . ?
P2 P3 C31B C32B 69.1(7) . . . . ?
P4 P3 C31B C32B 160.4(6) . . . . ?
C36B C31B C32B C33B -56.0(10) . . . . ?
P3 C31B C32B C33B 178.4(7) . . . . ?
C31B C32B C33B C34B 56.1(12) . . . . ?
C32B C33B C34B C35B -56.9(14) . . . . ?
C33B C34B C35B C36B 56.9(15) . . . . ?
C32B C31B C36B C35B 55.8(11) . . . . ?
P3 C31B C36B C35B 179.2(7) . . . . ?
C34B C35B C36B C31B -56.3(14) . . . . ?
P1 P4 C41 C46 85.25(19) . . . . ?
P3 P4 C41 C46 170.77(17) . . . . ?
P1 P4 C41 C42 -153.81(16) . . . . ?
P3 P4 C41 C42 -68.30(18) . . . . ?
C46 C41 C42 C43 -57.9(3) . . . . ?
P4 C41 C42 C43 -178.7(2) . . . . ?
C41 C42 C43 C44 56.3(3) . . . . ?
C42 C43 C44 C45 -54.5(4) . . . . ?
C43 C44 C45 C46 54.5(4) . . . . ?
C44 C45 C46 C41 -56.1(3) . . . . ?
C42 C41 C46 C45 57.8(3) . . . . ?
P4 C41 C46 C45 177.3(2) . . . . ?
Al2 Cl6 Al1 Cl3 -164.33(7) . . . . ?
Al2 Cl6 Al1 Cl5 -42.12(9) . . . . ?
Al2 Cl6 Al1 Cl4 76.21(8) . . . . ?
Al1 Cl6 Al2 Cl8B 175.3(4) . . . . ?
Al1 Cl6 Al2 Cl7A -52.0(2) . . . . ?
Al1 Cl6 Al2 Cl9A 76.68(16) . . . . ?
Al1 Cl6 Al2 Cl7B -58.9(4) . . . . ?
Al1 Cl6 Al2 Cl8A -168.64(17) . . . . ?
Al1 Cl6 Al2 Cl9B 44.6(3) . . . . ?
